data_4505523
loop_
_publ_author_name
'Chen, Shuo'
'Fan, Rui-Qing'
'Sun, Cun-Fa'
'Wang, Ping'
'Yang, Yu-Lin'
'Su, Qing'
'Mu, Ying'

_publ_section_title
;
 Synthesis, Structure, and Luminescent Properties of Lanthanide-Based
 Two-Dimensional and Three-Dimensional Metal--Organic Frameworks with
 2,4&#x2032;-Biphenyldicarboxylic Acid
;
_journal_issue 3
_journal_name_full 'Crystal Growth &amp; Design'
_journal_page_first 1337
_journal_paper_doi 10.1021/cg201411b
_journal_volume 12
_journal_year 2012
_chemical_formula_sum 'C20 H22 Eu N3 O9'
_chemical_formula_weight 600.37
_chemical_name_common Eu5
_chemical_name_systematic
; 
 ? 
;
_space_group_IT_number 14
_symmetry_cell_setting monoclinic
_symmetry_space_group_name_Hall '-P 2ybc'
_symmetry_space_group_name_H-M 'P 1 21/c 1'
_atom_sites_solution_hydrogens geom
_atom_sites_solution_primary direct
_atom_sites_solution_secondary difmap
_audit_creation_method SHELXL-97
_cell_angle_alpha 90.00
_cell_angle_beta 92.07(3)
_cell_angle_gamma 90.00
_cell_formula_units_Z 4
_cell_length_a 11.803(2)
_cell_length_b 12.148(2)
_cell_length_c 16.464(3)
_cell_measurement_reflns_used 22086
_cell_measurement_temperature 293(2)
_cell_measurement_theta_max 27.46
_cell_measurement_theta_min 2.99
_cell_volume 2359.1(7)
_computing_cell_refinement 'Bruker SMART'
_computing_data_collection 'Bruker SMART'
_computing_data_reduction 'Bruker SMART'
_computing_molecular_graphics SHELXP-97
_computing_publication_material SHELXTL
_computing_structure_refinement 'SHELXL-97 (Sheldrick, 1997)'
_computing_structure_solution 'SHELXS-97 (Sheldrick, 1990)'
_diffrn_ambient_temperature 293(2)
_diffrn_measured_fraction_theta_full 0.996
_diffrn_measured_fraction_theta_max 0.996
_diffrn_measurement_device_type 'BRUKER APEX II'
_diffrn_measurement_method 'phi and omega scans'
_diffrn_radiation_monochromator graphite
_diffrn_radiation_source 'fine-focus sealed tube'
_diffrn_radiation_type MoK\a
_diffrn_radiation_wavelength 0.71073
_diffrn_reflns_av_R_equivalents 0.0451
_diffrn_reflns_av_sigmaI/netI 0.0388
_diffrn_reflns_limit_h_max 15
_diffrn_reflns_limit_h_min -13
_diffrn_reflns_limit_k_max 15
_diffrn_reflns_limit_k_min -15
_diffrn_reflns_limit_l_max 21
_diffrn_reflns_limit_l_min -21
_diffrn_reflns_number 22086
_diffrn_reflns_theta_full 27.46
_diffrn_reflns_theta_max 27.46
_diffrn_reflns_theta_min 2.99
_diffrn_standards_decay_% 0
_diffrn_standards_interval_count 0
_diffrn_standards_interval_time 0
_diffrn_standards_number 0
_exptl_absorpt_coefficient_mu 2.712
_exptl_absorpt_correction_T_max 0.7885
_exptl_absorpt_correction_T_min 0.2038
_exptl_absorpt_correction_type multi-scan
_exptl_absorpt_process_details SADABS
_exptl_crystal_colour colorless
_exptl_crystal_density_diffrn 1.690
_exptl_crystal_density_method 'not measured'
_exptl_crystal_description block
_exptl_crystal_F_000 1192
_exptl_crystal_size_max 0.86
_exptl_crystal_size_mid 0.10
_exptl_crystal_size_min 0.09
_refine_diff_density_max 1.366
_refine_diff_density_min -0.591
_refine_diff_density_rms 0.109
_refine_ls_extinction_method none
_refine_ls_goodness_of_fit_ref 1.033
_refine_ls_hydrogen_treatment mixed
_refine_ls_matrix_type full
_refine_ls_number_parameters 298
_refine_ls_number_reflns 5370
_refine_ls_number_restraints 24
_refine_ls_restrained_S_all 1.053
_refine_ls_R_factor_all 0.0601
_refine_ls_R_factor_gt 0.0399
_refine_ls_shift/su_max 0.070
_refine_ls_shift/su_mean 0.004
_refine_ls_structure_factor_coef Fsqd
_refine_ls_weighting_details 'calc w=1/[\s^2^(Fo^2^)+(0.0542P)^2^+3.0004P] where P=(Fo^2^+2Fc^2^)/3'
_refine_ls_weighting_scheme calc
_refine_ls_wR_factor_gt 0.0984
_refine_ls_wR_factor_ref 0.1077
_reflns_number_gt 4033
_reflns_number_total 5370
_reflns_threshold_expression >2sigma(I)
_cod_data_source_file cg201411b_si_002.cif
_cod_data_source_block 5-833806
_cod_original_sg_symbol_H-M P21/c
_cod_database_code 4505523

loop_
_symmetry_equiv_pos_as_xyz
'x, y, z'
'-x, y+1/2, -z+1/2'
'-x, -y, -z'
'x, -y-1/2, z-1/2'

loop_
_atom_site_label
_atom_site_type_symbol
_atom_site_fract_x
_atom_site_fract_y
_atom_site_fract_z
_atom_site_U_iso_or_equiv
_atom_site_adp_type
_atom_site_occupancy
_atom_site_symmetry_multiplicity
_atom_site_calc_flag
_atom_site_refinement_flags
Eu1 Eu 0.87944(2) 0.379045(19) 0.494730(15) 0.04085(10) Uani 1 1 d .
O1 O 0.9330(4) 0.4381(3) 0.3660(2) 0.0580(10) Uani 1 1 d .
O2 O 0.9660(4) 0.4051(4) 0.6258(2) 0.0629(11) Uani 1 1 d .
O3 O 1.1201(3) 0.4273(3) 0.4951(2) 0.0556(10) Uani 1 1 d .
O4 O 1.0448(3) 0.2619(3) 0.4938(2) 0.0536(9) Uani 1 1 d .
O5 O 0.6969(4) 0.4140(5) 0.4299(3) 0.0851(16) Uani 1 1 d .
O6 O 0.8310(4) 0.2195(4) 0.4137(3) 0.0727(13) Uani 1 1 d .
O7 O 0.7300(5) 0.3848(5) 0.6015(4) 0.1047(19) Uani 1 1 d U
O8 O 0.8063(6) 0.2290(5) 0.5841(4) 0.1029(19) Uani 1 1 d .
O9 O 0.6841(6) 0.2485(8) 0.6775(4) 0.147(3) Uani 1 1 d .
N1 N 0.7399(5) 0.2832(7) 0.6204(5) 0.091(2) Uani 1 1 d .
N2 N 0.5466(5) 0.4068(6) 0.3437(4) 0.091(2) Uani 1 1 d .
N3 N 0.8294(7) 0.0453(5) 0.3693(4) 0.086(2) Uani 1 1 d .
C1 C 0.9632(5) 0.5316(5) 0.3397(3) 0.0523(13) Uani 1 1 d .
C2 C 0.9061(5) 0.5718(4) 0.2625(3) 0.0473(12) Uani 1 1 d .
C3 C 0.9086(5) 0.6826(5) 0.2417(3) 0.0513(13) Uani 1 1 d .
H3A H 0.9503 0.7317 0.2741 0.062 Uiso 1 1 calc R
C4 C 0.8498(5) 0.7202(5) 0.1734(3) 0.0527(13) Uani 1 1 d .
H4A H 0.8505 0.7951 0.1616 0.063 Uiso 1 1 calc R
C5 C 0.7897(5) 0.6496(5) 0.1218(3) 0.0511(13) Uani 1 1 d .
C6 C 0.7919(6) 0.5369(5) 0.1405(4) 0.0644(18) Uani 1 1 d .
H6A H 0.7553 0.4870 0.1057 0.077 Uiso 1 1 calc R
C7 C 0.8484(6) 0.4996(5) 0.2106(4) 0.0595(15) Uani 1 1 d .
H7A H 0.8476 0.4249 0.2229 0.071 Uiso 1 1 calc R
C8 C 0.7201(5) 0.6888(5) 0.0503(3) 0.0524(13) Uani 1 1 d .
C9 C 0.7545(4) 0.7744(4) -0.0012(3) 0.0453(12) Uani 1 1 d .
C10 C 0.6825(5) 0.8102(5) -0.0645(4) 0.0621(16) Uani 1 1 d .
H10A H 0.7052 0.8673 -0.0978 0.075 Uiso 1 1 calc R
C11 C 0.5771(6) 0.7615(6) -0.0787(5) 0.077(2) Uani 1 1 d .
H11A H 0.5302 0.7848 -0.1220 0.092 Uiso 1 1 calc R
C12 C 0.5427(7) 0.6789(7) -0.0286(5) 0.093(3) Uani 1 1 d .
H12A H 0.4720 0.6463 -0.0375 0.111 Uiso 1 1 calc R
C13 C 0.6121(6) 0.6442(6) 0.0347(5) 0.080(2) Uani 1 1 d .
H13A H 0.5866 0.5890 0.0687 0.097 Uiso 1 1 calc R
C14 C 1.1294(5) 0.3242(4) 0.4951(3) 0.0476(13) Uani 1 1 d .
C15 C 0.6448(8) 0.3887(8) 0.3776(8) 0.125(4) Uani 1 1 d .
H15A H 0.6521 0.3100 0.3769 0.150 Uiso 1 1 d R
C16 C 0.4666(11) 0.4487(12) 0.3938(9) 0.158(5) Uani 1 1 d U
H16A H 0.5022 0.4687 0.4450 0.237 Uiso 1 1 calc R
H16B H 0.4095 0.3941 0.4023 0.237 Uiso 1 1 calc R
H16C H 0.4323 0.5126 0.3690 0.237 Uiso 1 1 calc R
C17 C 0.4891(19) 0.3656(15) 0.2796(15) 0.272(11) Uani 1 1 d U
H17A H 0.5411 0.3338 0.2427 0.408 Uiso 1 1 calc R
H17B H 0.4470 0.4234 0.2526 0.408 Uiso 1 1 calc R
H17C H 0.4378 0.3100 0.2973 0.408 Uiso 1 1 calc R
C18 C 0.8678(8) 0.1279(6) 0.4070(7) 0.102(3) Uani 1 1 d .
H18A H 0.9466 0.1342 0.3951 0.122 Uiso 1 1 d R
C19 C 0.8704(13) -0.0586(8) 0.3586(12) 0.215(9) Uani 1 1 d .
H19A H 0.8163 -0.1009 0.3269 0.323 Uiso 1 1 calc R
H19B H 0.8832 -0.0930 0.4106 0.323 Uiso 1 1 calc R
H19C H 0.9405 -0.0549 0.3309 0.323 Uiso 1 1 calc R
C20 C 0.7373(19) 0.0591(19) 0.3251(15) 0.299(11) Uani 1 1 d U
H20A H 0.7086 0.1321 0.3333 0.449 Uiso 1 1 calc R
H20B H 0.6816 0.0061 0.3405 0.449 Uiso 1 1 calc R
H20C H 0.7534 0.0493 0.2688 0.449 Uiso 1 1 calc R

loop_
_atom_site_aniso_label
_atom_site_aniso_U_11
_atom_site_aniso_U_22
_atom_site_aniso_U_33
_atom_site_aniso_U_23
_atom_site_aniso_U_13
_atom_site_aniso_U_12
Eu1 0.04429(16) 0.03466(14) 0.04260(16) -0.00093(11) -0.01216(10) -0.00091(11)
O1 0.084(3) 0.051(2) 0.038(2) 0.0024(17) -0.0127(19) -0.009(2)
O2 0.074(3) 0.072(3) 0.041(2) 0.0023(19) -0.0131(19) -0.024(2)
O3 0.074(3) 0.0379(19) 0.054(2) -0.0032(16) -0.015(2) 0.0110(18)
O4 0.051(2) 0.046(2) 0.063(2) -0.0095(18) -0.0110(18) 0.0048(18)
O5 0.061(3) 0.094(3) 0.098(4) -0.025(3) -0.038(3) 0.013(3)
O6 0.082(3) 0.051(2) 0.083(3) -0.021(2) -0.026(2) -0.006(2)
O7 0.080(3) 0.121(4) 0.114(4) 0.034(3) 0.014(3) 0.032(3)
O8 0.142(6) 0.070(4) 0.098(5) 0.008(3) 0.024(4) -0.029(4)
O9 0.101(5) 0.232(9) 0.109(5) 0.084(6) 0.022(4) -0.019(5)
N1 0.058(4) 0.119(6) 0.093(5) 0.047(5) -0.016(3) -0.026(4)
N2 0.053(3) 0.134(6) 0.084(4) -0.041(4) -0.029(3) 0.029(4)
N3 0.134(6) 0.049(3) 0.074(4) -0.017(3) -0.003(4) -0.027(3)
C1 0.067(4) 0.053(3) 0.036(3) -0.005(2) -0.008(2) -0.004(3)
C2 0.061(3) 0.049(3) 0.032(3) 0.001(2) -0.007(2) -0.010(3)
C3 0.066(4) 0.047(3) 0.039(3) -0.008(2) -0.009(2) -0.010(3)
C4 0.071(4) 0.043(3) 0.043(3) 0.002(2) -0.010(3) -0.009(3)
C5 0.060(3) 0.049(3) 0.043(3) 0.007(2) -0.008(2) -0.013(3)
C6 0.091(5) 0.056(3) 0.044(3) 0.008(3) -0.022(3) -0.030(3)
C7 0.083(4) 0.047(3) 0.048(3) 0.006(2) -0.013(3) -0.013(3)
C8 0.057(3) 0.049(3) 0.050(3) 0.004(2) -0.016(3) -0.014(3)
C9 0.048(3) 0.043(3) 0.044(3) 0.000(2) -0.012(2) -0.005(2)
C10 0.069(4) 0.052(3) 0.063(4) 0.007(3) -0.026(3) -0.003(3)
C11 0.070(4) 0.076(4) 0.082(5) 0.006(4) -0.037(4) 0.002(4)
C12 0.072(5) 0.101(6) 0.101(6) 0.020(5) -0.042(4) -0.028(4)
C13 0.074(4) 0.089(5) 0.077(5) 0.022(4) -0.023(4) -0.037(4)
C14 0.061(3) 0.042(3) 0.039(3) -0.004(2) -0.012(2) 0.008(3)
C15 0.099(7) 0.102(7) 0.167(10) -0.003(7) -0.077(7) 0.019(5)
C16 0.154(6) 0.162(6) 0.158(6) 0.001(5) 0.007(5) 0.004(5)
C17 0.270(12) 0.275(12) 0.271(12) -0.013(5) -0.003(5) 0.015(5)
C18 0.099(6) 0.064(5) 0.143(9) -0.027(5) 0.024(6) -0.025(4)
C19 0.230(16) 0.052(5) 0.37(2) -0.053(9) 0.112(16) -0.046(8)
C20 0.318(18) 0.250(17) 0.318(19) -0.038(15) -0.160(15) -0.046(15)

loop_
_atom_type_symbol
_atom_type_description
_atom_type_scat_dispersion_real
_atom_type_scat_dispersion_imag
_atom_type_scat_source
C C 0.0033 0.0016 'International Tables Vol C Tables 4.2.6.8 and 6.1.1.4'
H H 0.0000 0.0000 'International Tables Vol C Tables 4.2.6.8 and 6.1.1.4'
Eu Eu -0.1578 3.6682 'International Tables Vol C Tables 4.2.6.8 and 6.1.1.4'
N N 0.0061 0.0033 'International Tables Vol C Tables 4.2.6.8 and 6.1.1.4'
O O 0.0106 0.0060 'International Tables Vol C Tables 4.2.6.8 and 6.1.1.4'

loop_
_geom_angle_atom_site_label_1
_geom_angle_atom_site_label_2
_geom_angle_atom_site_label_3
_geom_angle
_geom_angle_site_symmetry_1
_geom_angle_site_symmetry_3
O1 Eu1 O3 76.04(14) . 3_766
O1 Eu1 O2 131.21(14) . .
O3 Eu1 O2 78.62(14) 3_766 .
O1 Eu1 O5 79.16(18) . .
O3 Eu1 O5 81.67(16) 3_766 .
O2 Eu1 O5 136.70(18) . .
O1 Eu1 O6 79.17(16) . .
O3 Eu1 O6 147.28(15) 3_766 .
O2 Eu1 O6 134.10(16) . .
O5 Eu1 O6 72.90(17) . .
O1 Eu1 O4 85.98(15) . .
O3 Eu1 O4 126.02(13) 3_766 .
O2 Eu1 O4 76.33(15) . .
O5 Eu1 O4 144.23(15) . .
O6 Eu1 O4 72.43(14) . .
O1 Eu1 O8 149.27(17) . .
O3 Eu1 O8 132.98(18) 3_766 .
O2 Eu1 O8 73.18(18) . .
O5 Eu1 O8 93.8(2) . .
O6 Eu1 O8 70.21(19) . .
O4 Eu1 O8 82.6(2) . .
O1 Eu1 O7 146.59(17) . .
O3 Eu1 O7 85.60(18) 3_766 .
O2 Eu1 O7 69.73(19) . .
O5 Eu1 O7 70.6(2) . .
O6 Eu1 O7 104.4(2) . .
O4 Eu1 O7 127.10(17) . .
O8 Eu1 O7 49.6(2) . .
O1 Eu1 O3 69.16(13) . .
O3 Eu1 O3 78.37(13) 3_766 .
O2 Eu1 O3 65.29(13) . .
O5 Eu1 O3 145.72(17) . .
O6 Eu1 O3 112.11(14) . .
O4 Eu1 O3 47.75(12) . .
O8 Eu1 O3 120.13(19) . .
O7 Eu1 O3 134.32(18) . .
O1 Eu1 N1 159.35(16) . .
O3 Eu1 N1 110.3(2) 3_766 .
O2 Eu1 N1 69.25(17) . .
O5 Eu1 N1 82.3(2) . .
O6 Eu1 N1 86.8(2) . .
O4 Eu1 N1 104.20(19) . .
O8 Eu1 N1 23.9(2) . .
O7 Eu1 N1 25.7(2) . .
O3 Eu1 N1 130.82(14) . .
O1 Eu1 C14 76.95(15) . .
O3 Eu1 C14 102.69(15) 3_766 .
O2 Eu1 C14 68.91(15) . .
O5 Eu1 C14 153.79(17) . .
O6 Eu1 C14 92.06(15) . .
O4 Eu1 C14 23.38(13) . .
O8 Eu1 C14 101.2(2) . .
O7 Eu1 C14 135.05(17) . .
O3 Eu1 C14 24.38(13) . .
N1 Eu1 C14 118.94(17) . .
O1 Eu1 Eu1 66.96(10) . 3_766
O3 Eu1 Eu1 43.98(10) 3_766 3_766
O2 Eu1 Eu1 65.79(10) . 3_766
O5 Eu1 Eu1 120.16(14) . 3_766
O6 Eu1 Eu1 138.76(13) . 3_766
O4 Eu1 Eu1 82.09(9) . 3_766
O8 Eu1 Eu1 138.50(16) . 3_766
O7 Eu1 Eu1 116.82(17) . 3_766
O3 Eu1 Eu1 34.39(7) . 3_766
N1 Eu1 Eu1 131.53(17) . 3_766
C14 Eu1 Eu1 58.72(10) . 3_766
C1 O1 Eu1 131.9(4) . .
C1 O2 Eu1 138.6(4) 3_766 .
C14 O3 Eu1 173.6(4) . 3_766
C14 O3 Eu1 83.4(3) . .
Eu1 O3 Eu1 101.63(13) 3_766 .
C14 O4 Eu1 106.7(3) . .
C15 O5 Eu1 140.8(7) . .
C18 O6 Eu1 135.8(6) . .
N1 O7 Eu1 94.7(5) . .
N1 O8 Eu1 97.9(5) . .
O8 N1 O9 124.4(9) . .
O8 N1 O7 117.7(7) . .
O9 N1 O7 117.8(10) . .
O8 N1 Eu1 58.2(4) . .
O9 N1 Eu1 175.3(7) . .
O7 N1 Eu1 59.5(4) . .
C15 N2 C17 134.8(12) . .
C15 N2 C16 115.5(10) . .
C17 N2 C16 105.9(12) . .
C18 N3 C20 117.0(12) . .
C18 N3 C19 132.7(11) . .
C20 N3 C19 110.0(13) . .
O2 C1 O1 125.7(5) 3_766 .
O2 C1 C2 117.1(5) 3_766 .
O1 C1 C2 117.2(5) . .
C7 C2 C3 118.4(5) . .
C7 C2 C1 120.8(5) . .
C3 C2 C1 120.8(5) . .
C4 C3 C2 120.6(5) . .
C4 C3 H3A 119.7 . .
C2 C3 H3A 119.7 . .
C3 C4 C5 121.8(5) . .
C3 C4 H4A 119.1 . .
C5 C4 H4A 119.1 . .
C4 C5 C6 117.7(5) . .
C4 C5 C8 122.8(5) . .
C6 C5 C8 119.4(5) . .
C7 C6 C5 120.4(5) . .
C7 C6 H6A 119.8 . .
C5 C6 H6A 119.8 . .
C2 C7 C6 121.1(5) . .
C2 C7 H7A 119.5 . .
C6 C7 H7A 119.5 . .
C13 C8 C9 117.1(5) . .
C13 C8 C5 119.6(5) . .
C9 C8 C5 123.3(5) . .
C10 C9 C8 120.0(5) . .
C10 C9 C14 117.1(5) . 2_755
C8 C9 C14 122.7(5) . 2_755
C11 C10 C9 120.8(6) . .
C11 C10 H10A 119.6 . .
C9 C10 H10A 119.6 . .
C12 C11 C10 119.6(6) . .
C12 C11 H11A 120.2 . .
C10 C11 H11A 120.2 . .
C13 C12 C11 120.1(7) . .
C13 C12 H12A 120.0 . .
C11 C12 H12A 120.0 . .
C12 C13 C8 122.5(7) . .
C12 C13 H13A 118.8 . .
C8 C13 H13A 118.8 . .
O4 C14 O3 122.2(5) . .
O4 C14 C9 118.9(5) . 2_745
O3 C14 C9 118.9(5) . 2_745
O4 C14 Eu1 49.9(3) . .
O3 C14 Eu1 72.3(3) . .
C9 C14 Eu1 168.2(4) 2_745 .
O5 C15 N2 140.6(12) . .
O5 C15 H15A 104.1 . .
N2 C15 H15A 104.1 . .
N2 C16 H16A 109.5 . .
N2 C16 H16B 109.5 . .
H16A C16 H16B 109.5 . .
N2 C16 H16C 109.5 . .
H16A C16 H16C 109.5 . .
H16B C16 H16C 109.5 . .
N2 C17 H17A 109.5 . .
N2 C17 H17B 109.5 . .
H17A C17 H17B 109.5 . .
N2 C17 H17C 109.4 . .
H17A C17 H17C 109.5 . .
H17B C17 H17C 109.5 . .
O6 C18 N3 131.3(10) . .
O6 C18 H18A 107.5 . .
N3 C18 H18A 107.3 . .
N3 C19 H19A 109.5 . .
N3 C19 H19B 109.5 . .
H19A C19 H19B 109.5 . .
N3 C19 H19C 109.5 . .
H19A C19 H19C 109.5 . .
H19B C19 H19C 109.5 . .
N3 C20 H20A 109.5 . .
N3 C20 H20B 109.5 . .
H20A C20 H20B 109.5 . .
N3 C20 H20C 109.5 . .
H20A C20 H20C 109.5 . .
H20B C20 H20C 109.5 . .

loop_
_geom_bond_atom_site_label_1
_geom_bond_atom_site_label_2
_geom_bond_distance
_geom_bond_site_symmetry_2
Eu1 O1 2.347(4) .
Eu1 O3 2.358(4) 3_766
Eu1 O2 2.375(4) .
Eu1 O5 2.408(4) .
Eu1 O6 2.410(4) .
Eu1 O4 2.416(4) .
Eu1 O8 2.514(5) .
Eu1 O7 2.535(6) .
Eu1 O3 2.900(4) .
Eu1 N1 2.932(7) .
Eu1 C14 3.025(6) .
Eu1 Eu1 4.0902(7) 3_766
O1 C1 1.270(7) .
O2 C1 1.256(6) 3_766
O3 C14 1.257(7) .
O3 Eu1 2.358(4) 3_766
O4 C14 1.253(7) .
O5 C15 1.084(10) .
O6 C18 1.201(9) .
O7 N1 1.278(9) .
O8 N1 1.200(9) .
O9 N1 1.240(8) .
N2 C15 1.287(9) .
N2 C17 1.33(2) .
N2 C16 1.373(14) .
N3 C18 1.257(9) .
N3 C20 1.297(19) .
N3 C19 1.365(12) .
C1 O2 1.256(6) 3_766
C1 C2 1.499(7) .
C2 C7 1.387(7) .
C2 C3 1.389(8) .
C3 C4 1.378(8) .
C3 H3A 0.9300 .
C4 C5 1.385(7) .
C4 H4A 0.9300 .
C5 C6 1.403(8) .
C5 C8 1.489(7) .
C6 C7 1.388(8) .
C6 H6A 0.9300 .
C7 H7A 0.9300 .
C8 C13 1.400(8) .
C8 C9 1.410(7) .
C9 C10 1.391(7) .
C9 C14 1.498(7) 2_755
C10 C11 1.390(9) .
C10 H10A 0.9300 .
C11 C12 1.371(11) .
C11 H11A 0.9300 .
C12 C13 1.369(9) .
C12 H12A 0.9300 .
C13 H13A 0.9300 .
C14 C9 1.498(7) 2_745
C15 H15A 0.9600 .
C16 H16A 0.9600 .
C16 H16B 0.9600 .
C16 H16C 0.9600 .
C17 H17A 0.9600 .
C17 H17B 0.9600 .
C17 H17C 0.9600 .
C18 H18A 0.9599 .
C19 H19A 0.9600 .
C19 H19B 0.9600 .
C19 H19C 0.9600 .
C20 H20A 0.9600 .
C20 H20B 0.9600 .
C20 H20C 0.9600 .
